data_7008753
loop_
_publ_author_name
'F\"uzerov\'a, Silvia'
'Kotek, Jan'
'C\'isarov\'a, Ivana'
'Hermann, Petr'
'Binnemans, Koen'
'Lukes, Ivan'

_publ_section_title
;
 Cyclam (1,4,8,11-tetraazacyclotetradecane) with one methylphosphonate
 pendant arm: a new ligand for selective copper(ii) binding.
;
_journal_issue 17
_journal_name_full 'Dalton transactions (Cambridge, England : 2003)'
_journal_page_first 2908
_journal_page_last 2915
_journal_paper_doi 10.1039/b507062g
_journal_year 2005
_chemical_compound_source 'synthesized by the authors'
_chemical_formula_moiety 'C11 H26 Br Cu N4 O3 P, H2 O'
_chemical_formula_sum 'C11 H28 Br Cu N4 O4 P'
_chemical_formula_weight 454.79
_chemical_name_common
;
trans-Br,O-(bromo-((1,4,8,11-tetraazacyclotetradecane-1-
yl)methylphosphonate) copper(ii)) hydrate
;
_chemical_name_systematic
;
?
;
_space_group_IT_number 2
_symmetry_cell_setting triclinic
_symmetry_space_group_name_Hall '-P 1'
_symmetry_space_group_name_H-M 'P -1'
_atom_sites_solution_hydrogens mixed
_atom_sites_solution_primary direct
_atom_sites_solution_secondary difmap
_audit_creation_method SHELXL-97
_cell_angle_alpha 79.9760(17)
_cell_angle_beta 75.3510(16)
_cell_angle_gamma 67.2382(15)
_cell_formula_units_Z 2
_cell_length_a 8.1457(3)
_cell_length_b 8.7318(2)
_cell_length_c 13.6044(3)
_cell_measurement_reflns_used 10241
_cell_measurement_temperature 150(2)
_cell_measurement_theta_max 27.5
_cell_measurement_theta_min 1
_cell_volume 860.12(4)
_computing_cell_refinement 'COLLECT and DENZO'
_computing_data_collection 'COLLECT (Hooft, 1998) and DENZO (Otwinowski & Minor, 1997)'
_computing_data_reduction 'COLLECT and DENZO'
_computing_structure_refinement 'SHELXL-97 (Sheldrick, 1997)'
_computing_structure_solution 'SIR92 (Altomare et al., 1994)'
_diffrn_ambient_temperature 150(2)
_diffrn_detector_area_resol_mean 9.091
_diffrn_measured_fraction_theta_full 0.992
_diffrn_measured_fraction_theta_max 0.992
_diffrn_measurement_device_type 'Nonius KappaCCD area detector'
_diffrn_measurement_method '\f and \w scans to fill the Ewald sphere'
_diffrn_radiation_monochromator graphite
_diffrn_radiation_source 'fine-focus sealed tube'
_diffrn_radiation_type MoK\a
_diffrn_radiation_wavelength 0.71073
_diffrn_reflns_av_R_equivalents 0.0379
_diffrn_reflns_av_sigmaI/netI 0.0295
_diffrn_reflns_limit_h_max 10
_diffrn_reflns_limit_h_min -10
_diffrn_reflns_limit_k_max 11
_diffrn_reflns_limit_k_min -11
_diffrn_reflns_limit_l_max 17
_diffrn_reflns_limit_l_min -16
_diffrn_reflns_number 15592
_diffrn_reflns_theta_full 27.60
_diffrn_reflns_theta_max 27.60
_diffrn_reflns_theta_min 1.55
_diffrn_standards_number 0
_exptl_absorpt_coefficient_mu 3.707
_exptl_absorpt_correction_T_max 0.79542
_exptl_absorpt_correction_T_min 0.37195
_exptl_absorpt_correction_type gaussian
_exptl_absorpt_process_details
;
Gaussian integration (Coppens, 1970)
;
_exptl_crystal_colour violet
_exptl_crystal_density_diffrn 1.756
_exptl_crystal_density_method 'not measured'
_exptl_crystal_description plate
_exptl_crystal_F_000 466
_exptl_crystal_size_max 0.37
_exptl_crystal_size_mid 0.15
_exptl_crystal_size_min 0.08
_refine_diff_density_max 0.532
_refine_diff_density_min -0.582
_refine_diff_density_rms 0.082
_refine_ls_extinction_coef 0.0049(7)
_refine_ls_extinction_expression Fc^*^=kFc[1+0.001xFc^2^\l^3^/sin(2\q)]^-1/4^
_refine_ls_extinction_method SHELXL
_refine_ls_goodness_of_fit_ref 1.045
_refine_ls_hydrogen_treatment mixed
_refine_ls_matrix_type full
_refine_ls_number_parameters 212
_refine_ls_number_reflns 3965
_refine_ls_number_restraints 0
_refine_ls_restrained_S_all 1.045
_refine_ls_R_factor_all 0.0326
_refine_ls_R_factor_gt 0.0265
_refine_ls_shift/su_max 0.000
_refine_ls_shift/su_mean 0.000
_refine_ls_structure_factor_coef Fsqd
_refine_ls_weighting_details 'calc w=1/[\s^2^(Fo^2^)+(0.0279P)^2^+0.7423P] where P=(Fo^2^+2Fc^2^)/3'
_refine_ls_weighting_scheme calc
_refine_ls_wR_factor_gt 0.0612
_refine_ls_wR_factor_ref 0.0644
_reflns_number_gt 3522
_reflns_number_total 3965
_reflns_threshold_expression >2sigma(I)
_cod_data_source_file b507062g.txt
_cod_data_source_block cumon
_cod_depositor_comments
;
The following automatic conversions were performed:
'_atom_site_symetry_multiplicity' tag replaced with
'_atom_site_symmetry_multiplicity'.

Automatic conversion script
Id: cif_correct_tags 1383 2010-08-28 14:59:44Z saulius 
;
_cod_database_code 7008753

loop_
_symmetry_equiv_pos_as_xyz
'x, y, z'
'-x, -y, -z'

loop_
_atom_site_label
_atom_site_type_symbol
_atom_site_fract_x
_atom_site_fract_y
_atom_site_fract_z
_atom_site_U_iso_or_equiv
_atom_site_adp_type
_atom_site_occupancy
_atom_site_symmetry_multiplicity
_atom_site_calc_flag
_atom_site_refinement_flags
_atom_site_disorder_assembly
_atom_site_disorder_group
Br1 Br 0.75852(3) 0.23090(3) 0.030883(16) 0.02136(8) Uani 1 1 d . . .
Cu1 Cu 0.89232(3) 0.21494(3) 0.225384(18) 0.01260(8) Uani 1 1 d . . .
N1 N 0.6800(2) 0.4295(2) 0.27688(13) 0.0147(4) Uani 1 1 d . . .
C2 C 0.7019(3) 0.5631(3) 0.19582(17) 0.0195(4) Uani 1 1 d . . .
H21 H 0.6339 0.6713 0.2223 0.023 Uiso 1 1 calc R . .
H22 H 0.6535 0.5585 0.1386 0.023 Uiso 1 1 calc R . .
C3 C 0.9005(3) 0.5419(3) 0.16014(16) 0.0182(4) Uani 1 1 d . . .
H31 H 0.9151 0.6221 0.1028 0.022 Uiso 1 1 calc R . .
H32 H 0.9459 0.5604 0.2147 0.022 Uiso 1 1 calc R . .
N4 N 1.0034(2) 0.3706(2) 0.12948(13) 0.0154(4) Uani 1 1 d . . .
H41 H 0.9808 0.3703 0.0673 0.018 Uiso 1 1 calc R . .
C5 C 1.2023(3) 0.3260(3) 0.11377(17) 0.0207(5) Uani 1 1 d . . .
H51 H 1.2329 0.3303 0.1774 0.025 Uiso 1 1 calc R . .
H52 H 1.2384 0.4072 0.0640 0.025 Uiso 1 1 calc R . .
C6 C 1.3074(3) 0.1532(3) 0.07704(17) 0.0213(5) Uani 1 1 d . . .
H61 H 1.4357 0.1373 0.0583 0.026 Uiso 1 1 calc R . .
H62 H 1.2697 0.1478 0.0160 0.026 Uiso 1 1 calc R . .
C7 C 1.2838(3) 0.0104(3) 0.15401(17) 0.0202(5) Uani 1 1 d . . .
H71 H 1.3707 -0.0946 0.1291 0.024 Uiso 1 1 calc R . .
H72 H 1.3087 0.0213 0.2180 0.024 Uiso 1 1 calc R . .
N8 N 1.0981(2) 0.0093(2) 0.17163(13) 0.0149(4) Uani 1 1 d . . .
H81 H 1.0803 -0.0024 0.1104 0.018 Uiso 1 1 calc R . .
C9 C 1.0744(3) -0.1340(3) 0.24172(17) 0.0201(5) Uani 1 1 d . . .
H91 H 1.1169 -0.1410 0.3034 0.024 Uiso 1 1 calc R . .
H92 H 1.1436 -0.2370 0.2094 0.024 Uiso 1 1 calc R . .
C10 C 0.8746(3) -0.1069(3) 0.26697(18) 0.0204(5) Uani 1 1 d . . .
H101 H 0.8356 -0.1115 0.2062 0.025 Uiso 1 1 calc R . .
H102 H 0.8525 -0.1940 0.3173 0.025 Uiso 1 1 calc R . .
N11 N 0.7705(2) 0.0584(2) 0.30771(14) 0.0165(4) Uani 1 1 d . . .
H111 H 0.7845 0.0487 0.3730 0.020 Uiso 1 1 calc R . .
C12 C 0.5743(3) 0.1075(3) 0.31071(18) 0.0228(5) Uani 1 1 d . . .
H121 H 0.5313 0.0228 0.3521 0.027 Uiso 1 1 calc R . .
H122 H 0.5561 0.1133 0.2422 0.027 Uiso 1 1 calc R . .
C13 C 0.4634(3) 0.2741(3) 0.35385(18) 0.0239(5) Uani 1 1 d . . .
H131 H 0.4909 0.2705 0.4197 0.029 Uiso 1 1 calc R . .
H132 H 0.3354 0.2907 0.3649 0.029 Uiso 1 1 calc R . .
C14 C 0.4956(3) 0.4230(3) 0.28696(18) 0.0218(5) Uani 1 1 d . . .
H141 H 0.4774 0.4214 0.2194 0.026 Uiso 1 1 calc R . .
H142 H 0.4050 0.5243 0.3149 0.026 Uiso 1 1 calc R . .
P1 P 0.92482(7) 0.38087(6) 0.40555(4) 0.01390(12) Uani 1 1 d . . .
O11 O 1.0247(2) 0.22027(18) 0.35571(11) 0.0185(3) Uani 1 1 d . . .
O12 O 0.8811(2) 0.3459(2) 0.52459(11) 0.0211(3) Uani 1 1 d . . .
H12O H 0.917(5) 0.394(5) 0.559(3) 0.072(13) Uiso 1 1 d . . .
O13 O 1.0132(2) 0.51016(19) 0.37572(11) 0.0185(3) Uani 1 1 d . . .
C15 C 0.6969(3) 0.4640(3) 0.37713(16) 0.0176(4) Uani 1 1 d . . .
H151 H 0.6192 0.4197 0.4308 0.021 Uiso 1 1 calc R . .
H152 H 0.6499 0.5839 0.3801 0.021 Uiso 1 1 calc R . .
O1W O 0.7582(3) 0.0579(3) 0.53621(14) 0.0279(4) Uani 1 1 d . . .
H1W1 H 0.823(5) -0.028(4) 0.570(3) 0.045(9) Uiso 1 1 d . . .
H1W2 H 0.795(5) 0.116(4) 0.537(3) 0.039(11) Uiso 1 1 d . . .

loop_
_atom_site_aniso_label
_atom_site_aniso_U_11
_atom_site_aniso_U_22
_atom_site_aniso_U_33
_atom_site_aniso_U_23
_atom_site_aniso_U_13
_atom_site_aniso_U_12
Br1 0.02217(13) 0.02538(13) 0.01933(13) -0.00651(9) -0.00529(9) -0.00895(9)
Cu1 0.01232(14) 0.01120(13) 0.01358(14) -0.00255(9) -0.00081(10) -0.00399(10)
N1 0.0128(8) 0.0163(8) 0.0138(8) -0.0036(7) -0.0023(7) -0.0031(7)
C2 0.0243(12) 0.0126(10) 0.0183(11) -0.0010(8) -0.0072(9) -0.0013(9)
C3 0.0271(12) 0.0128(10) 0.0150(10) 0.0005(8) -0.0046(9) -0.0080(9)
N4 0.0175(9) 0.0160(8) 0.0128(8) -0.0024(7) -0.0017(7) -0.0066(7)
C5 0.0182(11) 0.0240(11) 0.0218(11) -0.0045(9) -0.0002(9) -0.0110(9)
C6 0.0159(11) 0.0265(11) 0.0201(11) -0.0052(9) 0.0016(9) -0.0082(9)
C7 0.0117(10) 0.0232(11) 0.0223(11) -0.0053(9) -0.0032(9) -0.0016(9)
N8 0.0162(9) 0.0152(8) 0.0128(8) -0.0029(7) -0.0031(7) -0.0043(7)
C9 0.0255(12) 0.0135(10) 0.0191(11) -0.0015(8) -0.0056(9) -0.0041(9)
C10 0.0269(12) 0.0142(10) 0.0224(11) -0.0011(9) -0.0047(9) -0.0101(9)
N11 0.0180(9) 0.0171(9) 0.0161(9) -0.0027(7) -0.0027(7) -0.0081(7)
C12 0.0182(11) 0.0287(12) 0.0259(12) -0.0041(10) -0.0006(9) -0.0147(10)
C13 0.0145(11) 0.0301(12) 0.0268(12) -0.0072(10) 0.0009(9) -0.0088(9)
C14 0.0128(10) 0.0249(11) 0.0252(12) -0.0074(9) -0.0048(9) -0.0014(9)
P1 0.0172(3) 0.0149(2) 0.0110(2) -0.0018(2) -0.0028(2) -0.0071(2)
O11 0.0215(8) 0.0172(7) 0.0175(8) -0.0048(6) -0.0075(6) -0.0041(6)
O12 0.0335(9) 0.0252(8) 0.0111(7) -0.0010(6) -0.0038(7) -0.0183(7)
O13 0.0248(8) 0.0215(8) 0.0138(7) -0.0007(6) -0.0049(6) -0.0131(7)
C15 0.0172(11) 0.0203(10) 0.0141(10) -0.0087(8) 0.0005(8) -0.0045(8)
O1W 0.0309(10) 0.0277(10) 0.0300(10) 0.0068(8) -0.0135(8) -0.0150(9)

loop_
_atom_type_symbol
_atom_type_description
_atom_type_scat_dispersion_real
_atom_type_scat_dispersion_imag
_atom_type_scat_source
C C 0.0033 0.0016 'International Tables Vol C Tables 4.2.6.8 and 6.1.1.4'
H H 0.0000 0.0000 'International Tables Vol C Tables 4.2.6.8 and 6.1.1.4'
N N 0.0061 0.0033 'International Tables Vol C Tables 4.2.6.8 and 6.1.1.4'
O O 0.0106 0.0060 'International Tables Vol C Tables 4.2.6.8 and 6.1.1.4'
P P 0.1023 0.0942 'International Tables Vol C Tables 4.2.6.8 and 6.1.1.4'
Br Br -0.2901 2.4595 'International Tables Vol C Tables 4.2.6.8 and 6.1.1.4'
Cu Cu 0.3201 1.2651 'International Tables Vol C Tables 4.2.6.8 and 6.1.1.4'

loop_
_geom_angle_atom_site_label_1
_geom_angle_atom_site_label_2
_geom_angle_atom_site_label_3
_geom_angle
_geom_angle_site_symmetry_1
_geom_angle_site_symmetry_3
_geom_angle_publ_flag
N11 Cu1 N8 86.38(7) . . ?
N11 Cu1 N4 173.59(7) . . ?
N8 Cu1 N4 92.83(7) . . ?
N11 Cu1 N1 94.53(7) . . ?
N8 Cu1 N1 178.50(7) . . ?
N4 Cu1 N1 86.13(7) . . ?
N11 Cu1 O11 93.55(6) . . ?
N8 Cu1 O11 93.68(6) . . ?
N4 Cu1 O11 92.85(6) . . ?
N1 Cu1 O11 87.46(6) . . ?
C2 N1 C14 108.41(17) . . ?
C2 N1 C15 111.04(16) . . ?
C14 N1 C15 109.17(16) . . ?
C2 N1 Cu1 103.97(12) . . ?
C14 N1 Cu1 113.69(13) . . ?
C15 N1 Cu1 110.47(12) . . ?
N1 C2 C3 110.50(17) . . ?
N1 C2 H21 109.6 . . ?
C3 C2 H21 109.6 . . ?
N1 C2 H22 109.6 . . ?
C3 C2 H22 109.6 . . ?
H21 C2 H22 108.1 . . ?
N4 C3 C2 108.37(17) . . ?
N4 C3 H31 110.0 . . ?
C2 C3 H31 110.0 . . ?
N4 C3 H32 110.0 . . ?
C2 C3 H32 110.0 . . ?
H31 C3 H32 108.4 . . ?
C3 N4 C5 112.37(16) . . ?
C3 N4 Cu1 108.40(13) . . ?
C5 N4 Cu1 117.53(13) . . ?
C3 N4 H41 105.9 . . ?
C5 N4 H41 105.9 . . ?
Cu1 N4 H41 105.9 . . ?
N4 C5 C6 112.13(17) . . ?
N4 C5 H51 109.2 . . ?
C6 C5 H51 109.2 . . ?
N4 C5 H52 109.2 . . ?
C6 C5 H52 109.2 . . ?
H51 C5 H52 107.9 . . ?
C5 C6 C7 114.99(18) . . ?
C5 C6 H61 108.5 . . ?
C7 C6 H61 108.5 . . ?
C5 C6 H62 108.5 . . ?
C7 C6 H62 108.5 . . ?
H61 C6 H62 107.5 . . ?
N8 C7 C6 111.40(17) . . ?
N8 C7 H71 109.3 . . ?
C6 C7 H71 109.3 . . ?
N8 C7 H72 109.3 . . ?
C6 C7 H72 109.3 . . ?
H71 C7 H72 108.0 . . ?
C7 N8 C9 112.52(17) . . ?
C7 N8 Cu1 116.79(13) . . ?
C9 N8 Cu1 106.51(13) . . ?
C7 N8 H81 106.8 . . ?
C9 N8 H81 106.8 . . ?
Cu1 N8 H81 106.8 . . ?
N8 C9 C10 107.53(17) . . ?
N8 C9 H91 110.2 . . ?
C10 C9 H91 110.2 . . ?
N8 C9 H92 110.2 . . ?
C10 C9 H92 110.2 . . ?
H91 C9 H92 108.5 . . ?
N11 C10 C9 109.11(17) . . ?
N11 C10 H101 109.9 . . ?
C9 C10 H101 109.9 . . ?
N11 C10 H102 109.9 . . ?
C9 C10 H102 109.9 . . ?
H101 C10 H102 108.3 . . ?
C12 N11 C10 110.90(17) . . ?
C12 N11 Cu1 116.69(14) . . ?
C10 N11 Cu1 106.43(13) . . ?
C12 N11 H111 107.5 . . ?
C10 N11 H111 107.5 . . ?
Cu1 N11 H111 107.5 . . ?
N11 C12 C13 112.34(18) . . ?
N11 C12 H121 109.1 . . ?
C13 C12 H121 109.1 . . ?
N11 C12 H122 109.1 . . ?
C13 C12 H122 109.1 . . ?
H121 C12 H122 107.9 . . ?
C12 C13 C14 114.71(19) . . ?
C12 C13 H131 108.6 . . ?
C14 C13 H131 108.6 . . ?
C12 C13 H132 108.6 . . ?
C14 C13 H132 108.6 . . ?
H131 C13 H132 107.6 . . ?
N1 C14 C13 114.92(18) . . ?
N1 C14 H141 108.5 . . ?
C13 C14 H141 108.5 . . ?
N1 C14 H142 108.5 . . ?
C13 C14 H142 108.5 . . ?
H141 C14 H142 107.5 . . ?
O11 P1 O13 116.12(9) . . ?
O11 P1 O12 110.53(9) . . ?
O13 P1 O12 110.47(9) . . ?
O11 P1 C15 106.56(9) . . ?
O13 P1 C15 110.69(10) . . ?
O12 P1 C15 101.41(10) . . ?
P1 O11 Cu1 110.55(8) . . ?
P1 O12 H12O 117(3) . . ?
N1 C15 P1 117.03(14) . . ?
N1 C15 H151 108.0 . . ?
P1 C15 H151 108.0 . . ?
N1 C15 H152 108.0 . . ?
P1 C15 H152 108.0 . . ?
H151 C15 H152 107.3 . . ?
H1W1 O1W H1W2 103(3) . . ?

loop_
_geom_bond_atom_site_label_1
_geom_bond_atom_site_label_2
_geom_bond_distance
_geom_bond_site_symmetry_2
_geom_bond_publ_flag
Cu1 N11 2.0155(17) . ?
Cu1 N8 2.0189(17) . ?
Cu1 N4 2.0257(17) . ?
Cu1 N1 2.0805(17) . ?
Cu1 O11 2.3114(15) . ?
N1 C2 1.491(3) . ?
N1 C14 1.495(3) . ?
N1 C15 1.497(3) . ?
C2 C3 1.513(3) . ?
C2 H21 0.9700 . ?
C2 H22 0.9700 . ?
C3 N4 1.478(3) . ?
C3 H31 0.9700 . ?
C3 H32 0.9700 . ?
N4 C5 1.479(3) . ?
N4 H41 0.9100 . ?
C5 C6 1.518(3) . ?
C5 H51 0.9700 . ?
C5 H52 0.9700 . ?
C6 C7 1.522(3) . ?
C6 H61 0.9700 . ?
C6 H62 0.9700 . ?
C7 N8 1.474(3) . ?
C7 H71 0.9700 . ?
C7 H72 0.9700 . ?
N8 C9 1.480(3) . ?
N8 H81 0.9100 . ?
C9 C10 1.506(3) . ?
C9 H91 0.9700 . ?
C9 H92 0.9700 . ?
C10 N11 1.485(3) . ?
C10 H101 0.9700 . ?
C10 H102 0.9700 . ?
N11 C12 1.478(3) . ?
N11 H111 0.9100 . ?
C12 C13 1.513(3) . ?
C12 H121 0.9700 . ?
C12 H122 0.9700 . ?
C13 C14 1.523(3) . ?
C13 H131 0.9700 . ?
C13 H132 0.9700 . ?
C14 H141 0.9700 . ?
C14 H142 0.9700 . ?
P1 O11 1.5025(15) . ?
P1 O13 1.5097(15) . ?
P1 O12 1.5695(16) . ?
P1 C15 1.829(2) . ?
O12 H12O 0.85(4) . ?
C15 H151 0.9700 . ?
C15 H152 0.9700 . ?
O1W H1W1 0.86(4) . ?
O1W H1W2 0.68(3) . ?
